data_4081882
loop_
_publ_author_name
'Freitag, Sarah'
'Krebs, Kilian M.'
'Henning, Jens'
'Hirdler, Janina'
'Schubert, Hartmut'
'Wesemann, Lars'

_publ_section_title
;
 Stannylene-Based Lewis Pairs
;
_journal_issue 22
_journal_name_full Organometallics
_journal_page_first 6785
_journal_paper_doi 10.1021/om400736e
_journal_volume 32
_journal_year 2013
_chemical_formula_sum 'C54 H63 P Sn'
_chemical_formula_weight 861.70
_space_group_crystal_system monoclinic
_space_group_IT_number 14
_space_group_name_Hall '-P 2ybc'
_space_group_name_H-M_alt 'P 1 21/c 1'
_symmetry_space_group_name_Hall '-P 2ybc'
_symmetry_space_group_name_H-M 'P 1 21/c 1'
_atom_sites_solution_hydrogens geom
_atom_sites_solution_primary direct
_atom_sites_solution_secondary difmap
_cell_angle_alpha 90
_cell_angle_beta 116.872(2)
_cell_angle_gamma 90
_cell_formula_units_Z 4
_cell_length_a 23.1940(8)
_cell_length_b 9.5344(3)
_cell_length_c 23.3775(8)
_cell_measurement_reflns_used 9984
_cell_measurement_temperature 120.(2)
_cell_measurement_theta_max 30.1052
_cell_measurement_theta_min 2.5541
_cell_volume 4611.5(3)
_computing_cell_refinement 'APEX2 v2011.8-0 (Bruker AXS)'
_computing_data_collection 'Bruker APEX2'
_computing_data_reduction 'SAINT V7.68A (Bruker AXS, 2009)'
_computing_structure_refinement 'SHELXL-97 (Sheldrick, 2008)'
_computing_structure_solution 'SHELXS-97 (Sheldrick, 2008)'
_diffrn_ambient_temperature 120.(2)
_diffrn_detector_area_resol_mean 8.3333
_diffrn_measured_fraction_theta_full 0.998
_diffrn_measured_fraction_theta_max 0.998
_diffrn_measurement_device_type 'Bruker APEX-II CCD'
_diffrn_measurement_method '\f and \w scans'
_diffrn_radiation_monochromator graphite
_diffrn_radiation_type MoK\a
_diffrn_radiation_wavelength 0.71073
_diffrn_reflns_av_R_equivalents 0.0295
_diffrn_reflns_av_sigmaI/netI 0.0187
_diffrn_reflns_limit_h_max 32
_diffrn_reflns_limit_h_min -28
_diffrn_reflns_limit_k_max 13
_diffrn_reflns_limit_k_min -13
_diffrn_reflns_limit_l_max 32
_diffrn_reflns_limit_l_min -32
_diffrn_reflns_number 104383
_diffrn_reflns_theta_full 30.12
_diffrn_reflns_theta_max 30.12
_diffrn_reflns_theta_min 1.95
_diffrn_source_type 'fine-focus sealed tube'
_exptl_absorpt_coefficient_mu 0.623
_exptl_absorpt_correction_T_max 0.92
_exptl_absorpt_correction_T_min 0.86
_exptl_absorpt_correction_type numerical
_exptl_absorpt_process_details 'SADABS V2008/1 (Bruker AXS)'
_exptl_crystal_colour brown
_exptl_crystal_density_diffrn 1.241
_exptl_crystal_density_method 'not measured'
_exptl_crystal_description prism
_exptl_crystal_F_000 1808
_exptl_crystal_size_max 0.340
_exptl_crystal_size_mid 0.250
_exptl_crystal_size_min 0.130
_refine_diff_density_max 0.523
_refine_diff_density_min -0.431
_refine_ls_extinction_method none
_refine_ls_goodness_of_fit_ref 1.019
_refine_ls_hydrogen_treatment constr
_refine_ls_matrix_type full
_refine_ls_number_parameters 533
_refine_ls_number_reflns 13570
_refine_ls_number_restraints 66
_refine_ls_restrained_S_all 1.017
_refine_ls_R_factor_all 0.0336
_refine_ls_R_factor_gt 0.0256
_refine_ls_shift/su_max 0.005
_refine_ls_shift/su_mean 0.000
_refine_ls_structure_factor_coef Fsqd
_refine_ls_weighting_details 'calc w=1/[\s^2^(Fo^2^)+(0.0308P)^2^+2.7023P] where P=(Fo^2^+2Fc^2^)/3'
_refine_ls_weighting_scheme calc
_refine_ls_wR_factor_gt 0.0617
_refine_ls_wR_factor_ref 0.0661
_reflns_number_gt 11676
_reflns_number_total 13570
_reflns_threshold_expression >2sigma(I)
_cod_data_source_file om400736e_si_002.cif
_cod_data_source_block I
_cod_database_code 4081882

loop_
_space_group_symop_operation_xyz
'x, y, z'
'-x, y+1/2, -z+1/2'
'-x, -y, -z'
'x, -y-1/2, z-1/2'

loop_
_atom_site_type_symbol
_atom_site_label
_atom_site_fract_x
_atom_site_fract_y
_atom_site_fract_z
_atom_site_U_iso_or_equiv
_atom_site_adp_type
_atom_site_calc_flag
_atom_site_refinement_flags
_atom_site_occupancy
_atom_site_disorder_assembly
_atom_site_disorder_group
C C1 0.78434(7) 0.87637(15) 1.13722(7) 0.0222(3) Uani d . 1.0 . .
C C2 0.76948(8) 0.96824(17) 1.08609(8) 0.0287(3) Uani d . 1.0 . .
H H2 0.75 0.9334 1.0434 0.034 Uiso calc R 1.0 . .
C C3 0.78294(9) 1.11060(19) 1.09714(9) 0.0380(4) Uani d . 1.0 . .
H H3 0.7716 1.1731 1.062 0.046 Uiso calc R 1.0 . .
C C4 0.81287(10) 1.16110(19) 1.15941(10) 0.0418(4) Uani d . 1.0 . .
H H4 0.8224 1.2582 1.1671 0.05 Uiso calc R 1.0 . .
C C5 0.82885(12) 1.0698(2) 1.21040(10) 0.0455(5) Uani d . 1.0 . .
H H5 0.8499 1.1044 1.2531 0.055 Uiso calc R 1.0 . .
C C6 0.81435(10) 0.92780(18) 1.19957(8) 0.0348(4) Uani d . 1.0 . .
H H6 0.825 0.8659 1.2348 0.042 Uiso calc R 1.0 . .
C C7 0.67587(6) 0.69053(14) 1.10237(6) 0.0173(2) Uani d . 1.0 . .
C C8 0.63819(6) 0.64339(13) 1.03942(6) 0.0163(2) Uani d . 1.0 . .
C C9 0.57109(6) 0.63826(14) 1.01711(6) 0.0179(2) Uani d . 1.0 . .
H H9 0.5441 0.6067 0.9748 0.021 Uiso calc R 1.0 . .
C C10 0.54389(7) 0.67907(14) 1.05664(7) 0.0208(3) Uani d . 1.0 . .
H H10 0.4984 0.6737 1.0412 0.025 Uiso calc R 1.0 . .
C C11 0.58236(7) 0.72772(15) 1.11869(7) 0.0224(3) Uani d . 1.0 . .
H H11 0.5629 0.7559 1.1449 0.027 Uiso calc R 1.0 . .
C C12 0.64887(7) 0.73507(15) 1.14223(7) 0.0207(3) Uani d . 1.0 . .
H H12 0.6755 0.7693 1.1842 0.025 Uiso calc R 1.0 . .
C C13 0.80911(7) 0.59697(15) 1.19097(6) 0.0207(3) Uani d . 1.0 . .
C C14 0.78353(7) 0.52469(17) 1.22575(7) 0.0254(3) Uani d . 1.0 . .
H H14 0.7383 0.5279 1.2125 0.03 Uiso calc R 1.0 . .
C C15 0.82336(8) 0.44753(17) 1.27979(8) 0.0291(3) Uani d . 1.0 . .
H H15 0.8052 0.3988 1.3033 0.035 Uiso calc R 1.0 . .
C C16 0.88897(8) 0.44139(19) 1.29941(8) 0.0336(4) Uani d . 1.0 . .
H H16 0.9163 0.3911 1.3371 0.04 Uiso calc R 1.0 . .
C C17 0.91469(9) 0.5094(3) 1.26367(10) 0.0493(5) Uani d . 1.0 . .
H H17 0.9597 0.5037 1.2763 0.059 Uiso calc R 1.0 . .
C C18 0.87505(8) 0.5856(2) 1.20973(9) 0.0416(5) Uani d . 1.0 . .
H H18 0.8931 0.6307 1.1852 0.05 Uiso calc R 1.0 . .
C C19 0.71315(6) 0.71367(14) 0.93879(6) 0.0166(2) Uani d . 1.0 . .
C C20 0.65975(6) 0.78940(13) 0.89348(6) 0.0163(2) Uani d . 1.0 . .
C C21 0.66728(7) 0.87825(15) 0.84951(7) 0.0227(3) Uani d . 1.0 . .
H H21 0.6315 0.9317 0.8203 0.027 Uiso calc R 1.0 . .
C C22 0.72608(8) 0.88901(17) 0.84810(8) 0.0285(3) Uani d . 1.0 . .
H H22 0.7307 0.9503 0.8184 0.034 Uiso calc R 1.0 . .
C C23 0.77811(7) 0.81023(16) 0.89012(8) 0.0262(3) Uani d . 1.0 . .
H H23 0.818 0.8149 0.8879 0.031 Uiso calc R 1.0 . .
C C24 0.77276(7) 0.72380(15) 0.93577(6) 0.0199(3) Uani d . 1.0 . .
C C25 0.83046(7) 0.63851(17) 0.97946(7) 0.0243(3) Uani d . 1.0 A .
C C26 0.88449(7) 0.7027(2) 1.03025(8) 0.0344(4) Uani d . 1.0 . .
C C27 0.93569(8) 0.6167(3) 1.07040(9) 0.0499(6) Uani d . 1.0 A .
H H27 0.9717 0.6589 1.1049 0.06 Uiso calc R 1.0 . .
C C28 0.93639(10) 0.4738(3) 1.06227(10) 0.0561(7) Uani d . 1.0 . .
C C29 0.88443(10) 0.4138(3) 1.01062(9) 0.0467(5) Uani d . 1.0 A .
H H29 0.8847 0.3157 1.0037 0.056 Uiso calc R 1.0 . .
C C30 0.83182(8) 0.49304(19) 0.96851(8) 0.0301(3) Uani d . 1.0 . .
C C31 0.78079(9) 0.42512(17) 0.90783(8) 0.0310(3) Uani d . 1.0 A .
H H31 0.7396 0.4786 0.8945 0.037 Uiso calc R 1.0 . .
C C32 0.80165(11) 0.4409(2) 0.85447(9) 0.0460(5) Uani d . 1.0 . .
H H32A 0.7692 0.3976 0.815 0.069 Uiso calc R 1.0 A .
H H32B 0.8434 0.3945 0.8675 0.069 Uiso calc R 1.0 . .
H H32C 0.8057 0.5407 0.8469 0.069 Uiso calc R 1.0 . .
C C33 0.76680(11) 0.2713(2) 0.91498(10) 0.0446(5) Uani d . 1.0 . .
H H33A 0.7335 0.2362 0.8739 0.067 Uiso calc R 1.0 A .
H H33B 0.7515 0.2629 0.9477 0.067 Uiso calc R 1.0 . .
H H33C 0.8064 0.2162 0.928 0.067 Uiso calc R 1.0 . .
C C37 0.88987(9) 0.8600(2) 1.03993(9) 0.0431(5) Uani d . 1.0 . .
H H37 0.8453 0.9005 1.0184 0.052 Uiso calc R 1.0 . .
C C38 0.92097(9) 0.9041(3) 1.11087(10) 0.0556(6) Uani d . 1.0 . .
H H38A 0.9228 1.0067 1.1138 0.083 Uiso calc R 1.0 . .
H H38B 0.9648 0.8657 1.1329 0.083 Uiso calc R 1.0 . .
H H38C 0.895 0.8681 1.1311 0.083 Uiso calc R 1.0 . .
C C39 0.92973(13) 0.9246(3) 1.00856(12) 0.0710(9) Uani d . 1.0 . .
H H39A 0.9325 1.0264 1.0151 0.107 Uiso calc R 1.0 . .
H H39B 0.9086 0.9041 0.9625 0.107 Uiso calc R 1.0 . .
H H39C 0.9733 0.8844 1.0282 0.107 Uiso calc R 1.0 . .
C C40 0.59223(6) 0.77727(13) 0.88616(6) 0.0152(2) Uani d . 1.0 . .
C C41 0.56699(6) 0.88287(13) 0.91042(6) 0.0165(2) Uani d . 1.0 . .
C C42 0.60973(7) 0.99986(14) 0.95210(7) 0.0208(3) Uani d . 1.0 . .
H H42 0.6557 0.972 0.966 0.025 Uiso calc R 1.0 . .
C C43 0.59759(8) 1.13711(15) 0.91414(8) 0.0294(3) Uani d . 1.0 . .
H H43A 0.6257 1.2108 0.9421 0.044 Uiso calc R 1.0 . .
H H43B 0.5523 1.165 0.8984 0.044 Uiso calc R 1.0 . .
H H43C 0.607 1.1232 0.8777 0.044 Uiso calc R 1.0 . .
C C44 0.60112(8) 1.02413(15) 1.01256(7) 0.0257(3) Uani d . 1.0 . .
H H44A 0.6297 1.1003 1.0378 0.038 Uiso calc R 1.0 . .
H H44B 0.6121 0.9381 1.0383 0.038 Uiso calc R 1.0 . .
H H44C 0.5561 1.0496 1.0003 0.038 Uiso calc R 1.0 . .
C C45 0.50141(6) 0.88048(13) 0.89523(6) 0.0181(2) Uani d . 1.0 . .
H H45 0.4844 0.9532 0.9109 0.022 Uiso calc R 1.0 . .
C C46 0.46040(6) 0.77496(14) 0.85787(6) 0.0177(2) Uani d . 1.0 . .
C C47 0.38973(7) 0.77400(15) 0.84368(7) 0.0212(3) Uani d . 1.0 . .
H H47 0.379 0.8694 0.854 0.025 Uiso calc R 1.0 . .
C C48 0.34411(8) 0.7441(2) 0.77341(8) 0.0353(4) Uani d . 1.0 . .
H H48A 0.2994 0.7449 0.7671 0.053 Uiso calc R 1.0 . .
H H48B 0.3541 0.6519 0.7616 0.053 Uiso calc R 1.0 . .
H H48C 0.3496 0.8163 0.7464 0.053 Uiso calc R 1.0 . .
C C49 0.37777(7) 0.66848(15) 0.88651(7) 0.0231(3) Uani d . 1.0 . .
H H49A 0.3319 0.6699 0.8766 0.035 Uiso calc R 1.0 . .
H H49B 0.4041 0.6937 0.9316 0.035 Uiso calc R 1.0 . .
H H49C 0.3896 0.5742 0.8788 0.035 Uiso calc R 1.0 . .
C C50 0.48660(7) 0.66823(14) 0.83589(6) 0.0183(2) Uani d . 1.0 . .
H H50 0.4595 0.5935 0.8116 0.022 Uiso calc R 1.0 . .
C C51 0.55149(6) 0.66822(13) 0.84855(6) 0.0163(2) Uani d . 1.0 . .
C C52 0.57619(7) 0.55625(13) 0.81853(6) 0.0188(2) Uani d . 1.0 . .
H H52 0.6228 0.5395 0.8483 0.023 Uiso calc R 1.0 . .
C C53 0.54086(9) 0.41624(16) 0.80817(9) 0.0332(4) Uani d . 1.0 . .
H H53A 0.5589 0.3491 0.7889 0.05 Uiso calc R 1.0 . .
H H53B 0.4948 0.4299 0.7795 0.05 Uiso calc R 1.0 . .
H H53C 0.5462 0.3799 0.8495 0.05 Uiso calc R 1.0 . .
C C54 0.57178(10) 0.60664(17) 0.75451(8) 0.0329(4) Uani d . 1.0 . .
H H54A 0.588 0.5332 0.7362 0.049 Uiso calc R 1.0 . .
H H54B 0.5979 0.6916 0.7615 0.049 Uiso calc R 1.0 . .
H H54C 0.5266 0.6275 0.7248 0.049 Uiso calc R 1.0 . .
C C34 0.9866(2) 0.3544(7) 1.1041(2) 0.0388(11) Uani d PU 0.530(10) A 1
H H34 0.9718 0.2589 1.0857 0.047 Uiso calc PR 0.530(10) A 1
C C35 1.0509(2) 0.3927(8) 1.1056(3) 0.0512(15) Uani d PU 0.530(10) A 1
H H35A 1.0468 0.3885 1.062 0.077 Uiso calc PR 0.530(10) A 1
H H35B 1.0842 0.3264 1.1331 0.077 Uiso calc PR 0.530(10) A 1
H H35C 1.0632 0.4879 1.1225 0.077 Uiso calc PR 0.530(10) A 1
C C36 0.9942(9) 0.3655(18) 1.1711(9) 0.096(5) Uani d PU 0.530(10) A 1
H H36A 0.9533 0.3409 1.1714 0.144 Uiso calc PR 0.530(10) A 1
H H36B 1.0061 0.4618 1.1867 0.144 Uiso calc PR 0.530(10) A 1
H H36C 1.0281 0.301 1.1991 0.144 Uiso calc PR 0.530(10) A 1
C C340 0.9991(3) 0.4165(8) 1.1131(3) 0.0386(13) Uani d PU 0.470(10) A 2
H H340 1.0284 0.4966 1.1358 0.046 Uiso calc PR 0.470(10) A 2
C C350 1.0311(3) 0.3263(7) 1.0827(3) 0.0440(15) Uani d PU 0.470(10) A 2
H H35D 1.0719 0.2895 1.1161 0.066 Uiso calc PR 0.470(10) A 2
H H35E 1.0397 0.3826 1.0524 0.066 Uiso calc PR 0.470(10) A 2
H H35F 1.0025 0.2481 1.06 0.066 Uiso calc PR 0.470(10) A 2
C C360 0.9828(9) 0.3364(15) 1.1611(9) 0.066(4) Uani d PU 0.470(10) A 2
H H36D 1.0225 0.2969 1.1952 0.1 Uiso calc PR 0.470(10) A 2
H H36E 0.9524 0.2604 1.1388 0.1 Uiso calc PR 0.470(10) A 2
H H36F 0.9631 0.4008 1.1799 0.1 Uiso calc PR 0.470(10) A 2
P P1 0.759751(17) 0.69394(4) 1.118163(16) 0.01806(7) Uani d . 1.0 . .
Sn Sn1 0.704457(4) 0.551845(9) 1.003511(4) 0.01737(3) Uani d . 1.0 . .

loop_
_atom_site_aniso_label
_atom_site_aniso_U_11
_atom_site_aniso_U_22
_atom_site_aniso_U_33
_atom_site_aniso_U_12
_atom_site_aniso_U_13
_atom_site_aniso_U_23
C1 0.0190(6) 0.0254(7) 0.0236(7) -0.0017(5) 0.0107(6) 0.0006(5)
C2 0.0213(7) 0.0334(8) 0.0255(7) -0.0032(6) 0.0055(6) 0.0060(6)
C3 0.0329(9) 0.0326(8) 0.0443(10) -0.0018(7) 0.0138(8) 0.0120(8)
C4 0.0515(11) 0.0263(8) 0.0578(12) -0.0077(8) 0.0336(10) -0.0038(8)
C5 0.0705(14) 0.0359(9) 0.0389(10) -0.0182(9) 0.0325(10) -0.0139(8)
C6 0.0503(11) 0.0318(8) 0.0262(8) -0.0098(7) 0.0207(8) -0.0036(6)
C7 0.0160(6) 0.0190(6) 0.0158(6) 0.0024(5) 0.0062(5) 0.0015(5)
C8 0.0183(6) 0.0155(5) 0.0152(6) 0.0016(5) 0.0077(5) 0.0025(4)
C9 0.0177(6) 0.0181(6) 0.0156(6) 0.0000(5) 0.0054(5) 0.0016(5)
C10 0.0169(6) 0.0229(6) 0.0228(6) 0.0030(5) 0.0090(5) 0.0021(5)
C11 0.0220(7) 0.0258(7) 0.0223(7) 0.0049(5) 0.0126(6) -0.0002(5)
C12 0.0203(6) 0.0246(6) 0.0161(6) 0.0023(5) 0.0071(5) -0.0021(5)
C13 0.0172(6) 0.0251(6) 0.0163(6) 0.0016(5) 0.0045(5) 0.0007(5)
C14 0.0187(7) 0.0339(8) 0.0241(7) 0.0060(6) 0.0103(6) 0.0064(6)
C15 0.0278(8) 0.0368(8) 0.0251(7) 0.0080(6) 0.0140(6) 0.0097(6)
C16 0.0257(8) 0.0420(9) 0.0262(8) 0.0082(7) 0.0056(6) 0.0113(7)
C17 0.0166(8) 0.0750(14) 0.0486(11) 0.0075(8) 0.0079(8) 0.0306(11)
C18 0.0188(7) 0.0632(12) 0.0395(10) 0.0033(8) 0.0102(7) 0.0245(9)
C19 0.0168(6) 0.0191(6) 0.0144(6) -0.0019(5) 0.0076(5) -0.0029(5)
C20 0.0179(6) 0.0156(5) 0.0161(6) -0.0022(5) 0.0084(5) -0.0022(4)
C21 0.0250(7) 0.0209(6) 0.0243(7) 0.0004(5) 0.0129(6) 0.0039(5)
C22 0.0322(8) 0.0272(7) 0.0338(8) -0.0033(6) 0.0218(7) 0.0061(6)
C23 0.0223(7) 0.0308(7) 0.0311(8) -0.0055(6) 0.0171(6) -0.0020(6)
C24 0.0170(6) 0.0242(6) 0.0185(6) -0.0036(5) 0.0080(5) -0.0056(5)
C25 0.0150(6) 0.0405(8) 0.0192(6) 0.0014(6) 0.0092(5) -0.0024(6)
C26 0.0157(7) 0.0672(12) 0.0214(7) -0.0051(7) 0.0094(6) -0.0082(7)
C27 0.0176(8) 0.1048(19) 0.0231(8) 0.0053(10) 0.0056(7) -0.0032(10)
C28 0.0314(10) 0.107(2) 0.0296(9) 0.0345(12) 0.0133(8) 0.0157(11)
C29 0.0436(11) 0.0639(13) 0.0343(9) 0.0315(10) 0.0192(9) 0.0114(9)
C30 0.0265(8) 0.0415(9) 0.0236(7) 0.0122(7) 0.0125(6) 0.0020(6)
C31 0.0370(9) 0.0314(8) 0.0259(8) 0.0082(7) 0.0153(7) -0.0028(6)
C32 0.0612(13) 0.0506(11) 0.0329(9) -0.0055(10) 0.0271(10) -0.0116(8)
C33 0.0614(13) 0.0322(9) 0.0463(11) 0.0094(9) 0.0297(10) -0.0006(8)
C37 0.0276(8) 0.0706(13) 0.0337(9) -0.0249(9) 0.0161(7) -0.0203(9)
C38 0.0250(9) 0.1009(18) 0.0400(11) -0.0251(10) 0.0139(8) -0.0343(12)
C39 0.0671(16) 0.103(2) 0.0597(15) -0.0567(15) 0.0430(13) -0.0345(14)
C40 0.0165(6) 0.0151(5) 0.0138(5) 0.0005(4) 0.0066(5) 0.0032(4)
C41 0.0173(6) 0.0149(5) 0.0158(6) 0.0012(5) 0.0060(5) 0.0016(4)
C42 0.0176(6) 0.0180(6) 0.0250(7) 0.0000(5) 0.0080(5) -0.0038(5)
C43 0.0333(8) 0.0187(6) 0.0396(9) -0.0058(6) 0.0193(7) -0.0018(6)
C44 0.0284(8) 0.0214(6) 0.0246(7) 0.0007(5) 0.0097(6) -0.0057(5)
C45 0.0179(6) 0.0165(6) 0.0194(6) 0.0031(5) 0.0079(5) 0.0025(5)
C46 0.0170(6) 0.0178(6) 0.0169(6) 0.0013(5) 0.0065(5) 0.0054(5)
C47 0.0163(6) 0.0204(6) 0.0252(7) 0.0009(5) 0.0080(5) 0.0048(5)
C48 0.0185(7) 0.0542(11) 0.0265(8) -0.0055(7) 0.0043(6) 0.0087(7)
C49 0.0226(7) 0.0223(6) 0.0264(7) -0.0005(5) 0.0129(6) 0.0027(5)
C50 0.0187(6) 0.0174(6) 0.0163(6) -0.0031(5) 0.0056(5) 0.0008(5)
C51 0.0196(6) 0.0154(5) 0.0135(5) 0.0004(5) 0.0072(5) 0.0023(4)
C52 0.0216(6) 0.0172(6) 0.0172(6) 0.0000(5) 0.0084(5) -0.0016(5)
C53 0.0456(10) 0.0176(6) 0.0450(10) -0.0020(6) 0.0281(9) -0.0027(6)
C54 0.0545(11) 0.0249(7) 0.0269(8) -0.0003(7) 0.0251(8) -0.0022(6)
C34 0.0212(17) 0.037(3) 0.041(2) 0.0044(17) -0.0012(15) -0.002(2)
C35 0.024(2) 0.066(3) 0.055(3) 0.013(2) 0.011(2) -0.004(3)
C36 0.059(6) 0.165(13) 0.061(4) 0.053(8) 0.024(4) 0.039(7)
C340 0.034(3) 0.039(3) 0.031(2) 0.014(2) 0.0040(19) 0.000(2)
C350 0.026(2) 0.053(3) 0.048(3) 0.012(2) 0.012(2) -0.001(2)
C360 0.064(8) 0.062(4) 0.085(9) 0.036(4) 0.044(7) 0.050(5)
P1 0.01522(15) 0.02376(16) 0.01433(15) 0.00126(13) 0.00593(13) 0.00062(12)
Sn1 0.01942(5) 0.01846(4) 0.01541(5) 0.00297(3) 0.00892(4) 0.00088(3)

loop_
_atom_type_symbol
_atom_type_description
_atom_type_scat_dispersion_real
_atom_type_scat_dispersion_imag
_atom_type_scat_source
C C 0.0033 0.0016 'International Tables Vol C Tables 4.2.6.8 and 6.1.1.4'
H H 0.0000 0.0000 'International Tables Vol C Tables 4.2.6.8 and 6.1.1.4'
P P 0.1023 0.0942 'International Tables Vol C Tables 4.2.6.8 and 6.1.1.4'
Sn Sn -0.6537 1.4246 'International Tables Vol C Tables 4.2.6.8 and 6.1.1.4'

loop_
_geom_angle_atom_site_label_1
_geom_angle_atom_site_label_2
_geom_angle_atom_site_label_3
_geom_angle
C6 C1 C2 119.35(15)
C6 C1 P1 123.11(12)
C2 C1 P1 117.48(12)
C3 C2 C1 120.43(16)
C3 C2 H2 119.8
C1 C2 H2 119.8
C4 C3 C2 119.88(16)
C4 C3 H3 120.1
C2 C3 H3 120.1
C5 C4 C3 119.88(17)
C5 C4 H4 120.1
C3 C4 H4 120.1
C4 C5 C6 120.46(18)
C4 C5 H5 119.8
C6 C5 H5 119.8
C1 C6 C5 119.98(16)
C1 C6 H6 120.0
C5 C6 H6 120.0
C12 C7 C8 122.69(12)
C12 C7 P1 128.36(11)
C8 C7 P1 108.81(9)
C9 C8 C7 117.53(12)
C9 C8 Sn1 133.11(10)
C7 C8 Sn1 108.11(9)
C10 C9 C8 120.30(12)
C10 C9 H9 119.8
C8 C9 H9 119.9
C9 C10 C11 121.04(13)
C9 C10 H10 119.5
C11 C10 H10 119.5
C12 C11 C10 120.24(12)
C12 C11 H11 119.9
C10 C11 H11 119.9
C11 C12 C7 118.17(13)
C11 C12 H12 120.9
C7 C12 H12 120.9
C14 C13 C18 118.49(14)
C14 C13 P1 123.14(11)
C18 C13 P1 118.17(11)
C13 C14 C15 120.71(14)
C13 C14 H14 119.6
C15 C14 H14 119.6
C16 C15 C14 120.32(15)
C16 C15 H15 119.8
C14 C15 H15 119.8
C15 C16 C17 119.36(15)
C15 C16 H16 120.3
C17 C16 H16 120.3
C18 C17 C16 120.32(16)
C18 C17 H17 119.8
C16 C17 H17 119.8
C17 C18 C13 120.71(16)
C17 C18 H18 119.6
C13 C18 H18 119.6
C20 C19 C24 118.17(12)
C20 C19 Sn1 123.01(9)
C24 C19 Sn1 117.97(10)
C21 C20 C19 120.09(12)
C21 C20 C40 115.61(12)
C19 C20 C40 124.24(11)
C22 C21 C20 120.88(14)
C22 C21 H21 119.6
C20 C21 H21 119.6
C21 C22 C23 119.74(13)
C21 C22 H22 120.1
C23 C22 H22 120.1
C22 C23 C24 120.82(13)
C22 C23 H23 119.6
C24 C23 H23 119.6
C23 C24 C19 120.19(13)
C23 C24 C25 118.60(12)
C19 C24 C25 121.17(12)
C30 C25 C26 119.44(15)
C30 C25 C24 119.59(13)
C26 C25 C24 120.94(15)
C27 C26 C25 118.04(19)
C27 C26 C37 119.54(18)
C25 C26 C37 122.34(16)
C28 C27 C26 123.16(19)
C28 C27 H27 118.4
C26 C27 H27 118.4
C27 C28 C29 117.93(18)
C27 C28 C340 108.5(4)
C29 C28 C340 133.5(4)
C27 C28 C34 131.9(3)
C29 C28 C34 110.1(3)
C340 C28 C34 23.9(2)
C28 C29 C30 122.1(2)
C28 C29 H29 119.0
C30 C29 H29 119.0
C29 C30 C25 119.21(17)
C29 C30 C31 119.45(17)
C25 C30 C31 120.99(14)
C30 C31 C33 114.88(15)
C30 C31 C32 108.52(15)
C33 C31 C32 110.09(14)
C30 C31 H31 107.7
C33 C31 H31 107.7
C32 C31 H31 107.7
C31 C32 H32A 109.5
C31 C32 H32B 109.5
H32A C32 H32B 109.5
C31 C32 H32C 109.5
H32A C32 H32C 109.5
H32B C32 H32C 109.5
C31 C33 H33A 109.5
C31 C33 H33B 109.5
H33A C33 H33B 109.5
C31 C33 H33C 109.5
H33A C33 H33C 109.5
H33B C33 H33C 109.5
C26 C37 C38 113.52(19)
C26 C37 C39 110.54(17)
C38 C37 C39 108.26(16)
C26 C37 H37 108.1
C38 C37 H37 108.1
C39 C37 H37 108.1
C37 C38 H38A 109.5
C37 C38 H38B 109.5
H38A C38 H38B 109.5
C37 C38 H38C 109.5
H38A C38 H38C 109.5
H38B C38 H38C 109.5
C37 C39 H39A 109.5
C37 C39 H39B 109.5
H39A C39 H39B 109.5
C37 C39 H39C 109.5
H39A C39 H39C 109.5
H39B C39 H39C 109.5
C41 C40 C51 119.63(12)
C41 C40 C20 120.12(11)
C51 C40 C20 119.84(11)
C45 C41 C40 119.31(12)
C45 C41 C42 119.70(11)
C40 C41 C42 120.98(12)
C41 C42 C44 112.56(12)
C41 C42 C43 111.09(12)
C44 C42 C43 109.79(12)
C41 C42 H42 107.7
C44 C42 H42 107.7
C43 C42 H42 107.7
C42 C43 H43A 109.5
C42 C43 H43B 109.5
H43A C43 H43B 109.5
C42 C43 H43C 109.5
H43A C43 H43C 109.5
H43B C43 H43C 109.5
C42 C44 H44A 109.5
C42 C44 H44B 109.5
H44A C44 H44B 109.5
C42 C44 H44C 109.5
H44A C44 H44C 109.5
H44B C44 H44C 109.5
C46 C45 C41 121.96(12)
C46 C45 H45 119.0
C41 C45 H45 119.0
C45 C46 C50 118.09(12)
C45 C46 C47 120.45(12)
C50 C46 C47 121.43(12)
C46 C47 C48 113.02(12)
C46 C47 C49 110.98(11)
C48 C47 C49 109.81(12)
C46 C47 H47 107.6
C48 C47 H47 107.6
C49 C47 H47 107.6
C47 C48 H48A 109.5
C47 C48 H48B 109.5
H48A C48 H48B 109.5
C47 C48 H48C 109.5
H48A C48 H48C 109.5
H48B C48 H48C 109.5
C47 C49 H49A 109.5
C47 C49 H49B 109.5
H49A C49 H49B 109.5
C47 C49 H49C 109.5
H49A C49 H49C 109.5
H49B C49 H49C 109.5
C51 C50 C46 121.91(12)
C51 C50 H50 119.0
C46 C50 H50 119.0
C50 C51 C40 119.04(12)
C50 C51 C52 119.72(12)
C40 C51 C52 121.13(12)
C51 C52 C53 113.50(12)
C51 C52 C54 110.94(11)
C53 C52 C54 108.99(12)
C51 C52 H52 107.7
C53 C52 H52 107.7
C54 C52 H52 107.7
C52 C53 H53A 109.5
C52 C53 H53B 109.5
H53A C53 H53B 109.5
C52 C53 H53C 109.5
H53A C53 H53C 109.5
H53B C53 H53C 109.5
C52 C54 H54A 109.5
C52 C54 H54B 109.5
H54A C54 H54B 109.5
C52 C54 H54C 109.5
H54A C54 H54C 109.5
H54B C54 H54C 109.5
C36 C34 C35 108.0(10)
C36 C34 C28 107.3(7)
C35 C34 C28 106.1(4)
C36 C34 H34 111.7
C35 C34 H34 111.7
C28 C34 H34 111.7
C34 C35 H35A 109.5
C34 C35 H35B 109.5
H35A C35 H35B 109.5
C34 C35 H35C 109.5
H35A C35 H35C 109.5
H35B C35 H35C 109.5
C34 C36 H36A 109.5
C34 C36 H36B 109.5
H36A C36 H36B 109.5
C34 C36 H36C 109.5
H36A C36 H36C 109.5
H36B C36 H36C 109.5
C28 C340 C350 109.9(5)
C28 C340 C360 106.7(8)
C350 C340 C360 113.3(9)
C28 C340 H340 108.9
C350 C340 H340 108.9
C360 C340 H340 108.9
C340 C350 H35D 109.5
C340 C350 H35E 109.5
H35D C350 H35E 109.5
C340 C350 H35F 109.5
H35D C350 H35F 109.5
H35E C350 H35F 109.5
C340 C360 H36D 109.5
C340 C360 H36E 109.5
H36D C360 H36E 109.5
C340 C360 H36F 109.5
H36D C360 H36F 109.5
H36E C360 H36F 109.5
C7 P1 C13 110.25(6)
C7 P1 C1 104.83(6)
C13 P1 C1 105.17(7)
C7 P1 Sn1 78.89(4)
C13 P1 Sn1 118.77(5)
C1 P1 Sn1 131.72(5)
C19 Sn1 C8 105.83(5)
C19 Sn1 P1 100.07(3)
C8 Sn1 P1 62.50(3)

loop_
_geom_bond_atom_site_label_1
_geom_bond_atom_site_label_2
_geom_bond_distance
C1 C6 1.390(2)
C1 C2 1.394(2)
C1 P1 1.8219(15)
C2 C3 1.391(2)
C2 H2 0.95
C3 C4 1.385(3)
C3 H3 0.95
C4 C5 1.384(3)
C4 H4 0.95
C5 C6 1.390(2)
C5 H5 0.95
C6 H6 0.95
C7 C12 1.4029(18)
C7 C8 1.4031(18)
C7 P1 1.8091(14)
C8 C9 1.4009(18)
C8 Sn1 2.2351(13)
C9 C10 1.3894(18)
C9 H9 0.95
C10 C11 1.395(2)
C10 H10 0.95
C11 C12 1.386(2)
C11 H11 0.95
C12 H12 0.95
C13 C14 1.387(2)
C13 C18 1.392(2)
C13 P1 1.8168(14)
C14 C15 1.391(2)
C14 H14 0.95
C15 C16 1.378(2)
C15 H15 0.95
C16 C17 1.388(3)
C16 H16 0.95
C17 C18 1.384(2)
C17 H17 0.95
C18 H18 0.95
C19 C20 1.4112(18)
C19 C24 1.4192(18)
C19 Sn1 2.2330(13)
C20 C21 1.4025(18)
C20 C40 1.5009(18)
C21 C22 1.383(2)
C21 H21 0.95
C22 C23 1.383(2)
C22 H22 0.95
C23 C24 1.398(2)
C23 H23 0.95
C24 C25 1.503(2)
C25 C30 1.413(2)
C25 C26 1.418(2)
C26 C27 1.399(3)
C26 C37 1.514(3)
C27 C28 1.377(4)
C27 H27 0.95
C28 C29 1.386(3)
C28 C340 1.504(5)
C28 C34 1.605(5)
C29 C30 1.394(2)
C29 H29 0.95
C30 C31 1.522(2)
C31 C33 1.527(3)
C31 C32 1.536(2)
C31 H31 1.0
C32 H32A 0.98
C32 H32B 0.98
C32 H32C 0.98
C33 H33A 0.98
C33 H33B 0.98
C33 H33C 0.98
C37 C38 1.538(3)
C37 C39 1.544(3)
C37 H37 1.0
C38 H38A 0.98
C38 H38B 0.98
C38 H38C 0.98
C39 H39A 0.98
C39 H39B 0.98
C39 H39C 0.98
C40 C41 1.4066(17)
C40 C51 1.4128(18)
C41 C45 1.3970(18)
C41 C42 1.5176(19)
C42 C44 1.532(2)
C42 C43 1.534(2)
C42 H42 1.0
C43 H43A 0.98
C43 H43B 0.98
C43 H43C 0.98
C44 H44A 0.98
C44 H44B 0.98
C44 H44C 0.98
C45 C46 1.3889(19)
C45 H45 0.95
C46 C50 1.3968(19)
C46 C47 1.5183(18)
C47 C48 1.526(2)
C47 C49 1.5307(19)
C47 H47 1.0
C48 H48A 0.98
C48 H48B 0.98
C48 H48C 0.98
C49 H49A 0.98
C49 H49B 0.98
C49 H49C 0.98
C50 C51 1.3965(19)
C50 H50 0.95
C51 C52 1.5244(18)
C52 C53 1.527(2)
C52 C54 1.531(2)
C52 H52 1.0
C53 H53A 0.98
C53 H53B 0.98
C53 H53C 0.98
C54 H54A 0.98
C54 H54B 0.98
C54 H54C 0.98
C34 C36 1.50(2)
C34 C35 1.523(8)
C34 H34 1.0
C35 H35A 0.98
C35 H35B 0.98
C35 H35C 0.98
C36 H36A 0.98
C36 H36B 0.98
C36 H36C 0.98
C340 C350 1.507(8)
C340 C360 1.539(16)
C340 H340 1.0
C350 H35D 0.98
C350 H35E 0.98
C350 H35F 0.98
C360 H36D 0.98
C360 H36E 0.98
C360 H36F 0.98
P1 Sn1 2.7489(4)

loop_
_geom_torsion_atom_site_label_1
_geom_torsion_atom_site_label_2
_geom_torsion_atom_site_label_3
_geom_torsion_atom_site_label_4
_geom_torsion
C6 C1 C2 C3 -1.7(2)
P1 C1 C2 C3 175.64(13)
C1 C2 C3 C4 1.7(3)
C2 C3 C4 C5 -0.5(3)
C3 C4 C5 C6 -0.8(3)
C2 C1 C6 C5 0.4(3)
P1 C1 C6 C5 -176.75(15)
C4 C5 C6 C1 0.8(3)
C12 C7 C8 C9 -1.62(19)
P1 C7 C8 C9 -177.72(10)
C12 C7 C8 Sn1 -170.51(11)
P1 C7 C8 Sn1 13.39(10)
C7 C8 C9 C10 0.11(19)
Sn1 C8 C9 C10 165.57(10)
C8 C9 C10 C11 1.0(2)
C9 C10 C11 C12 -0.5(2)
C10 C11 C12 C7 -0.9(2)
C8 C7 C12 C11 2.0(2)
P1 C7 C12 C11 177.32(11)
C18 C13 C14 C15 2.7(2)
P1 C13 C14 C15 177.43(13)
C13 C14 C15 C16 -0.3(3)
C14 C15 C16 C17 -1.9(3)
C15 C16 C17 C18 1.6(3)
C16 C17 C18 C13 0.9(4)
C14 C13 C18 C17 -3.0(3)
P1 C13 C18 C17 -178.01(19)
C24 C19 C20 C21 -3.73(19)
Sn1 C19 C20 C21 -172.97(10)
C24 C19 C20 C40 173.21(12)
Sn1 C19 C20 C40 3.98(17)
C19 C20 C21 C22 2.5(2)
C40 C20 C21 C22 -174.67(13)
C20 C21 C22 C23 0.6(2)
C21 C22 C23 C24 -2.5(2)
C22 C23 C24 C19 1.2(2)
C22 C23 C24 C25 178.93(14)
C20 C19 C24 C23 1.90(19)
Sn1 C19 C24 C23 171.68(10)
C20 C19 C24 C25 -175.75(12)
Sn1 C19 C24 C25 -5.96(17)
C23 C24 C25 C30 -104.18(17)
C19 C24 C25 C30 73.50(18)
C23 C24 C25 C26 73.73(18)
C19 C24 C25 C26 -108.59(16)
C30 C25 C26 C27 -4.1(2)
C24 C25 C26 C27 177.96(14)
C30 C25 C26 C37 172.53(14)
C24 C25 C26 C37 -5.4(2)
C25 C26 C27 C28 1.0(3)
C37 C26 C27 C28 -175.74(18)
C26 C27 C28 C29 1.8(3)
C26 C27 C28 C340 179.0(3)
C26 C27 C28 C34 -175.3(3)
C27 C28 C29 C30 -1.6(3)
C340 C28 C29 C30 -177.8(4)
C34 C28 C29 C30 176.2(2)
C28 C29 C30 C25 -1.5(3)
C28 C29 C30 C31 171.74(18)
C26 C25 C30 C29 4.4(2)
C24 C25 C30 C29 -177.67(15)
C26 C25 C30 C31 -168.76(14)
C24 C25 C30 C31 9.2(2)
C29 C30 C31 C33 35.5(2)
C25 C30 C31 C33 -151.36(16)
C29 C30 C31 C32 -88.2(2)
C25 C30 C31 C32 84.95(18)
C27 C26 C37 C38 -41.0(2)
C25 C26 C37 C38 142.40(16)
C27 C26 C37 C39 80.9(2)
C25 C26 C37 C39 -95.7(2)
C21 C20 C40 C41 -79.57(15)
C19 C20 C40 C41 103.37(15)
C21 C20 C40 C51 93.17(15)
C19 C20 C40 C51 -83.90(16)
C51 C40 C41 C45 -1.96(18)
C20 C40 C41 C45 170.78(12)
C51 C40 C41 C42 178.75(12)
C20 C40 C41 C42 -8.50(18)
C45 C41 C42 C44 48.27(17)
C40 C41 C42 C44 -132.45(13)
C45 C41 C42 C43 -75.31(16)
C40 C41 C42 C43 103.97(14)
C40 C41 C45 C46 1.42(19)
C42 C41 C45 C46 -179.28(12)
C41 C45 C46 C50 0.69(19)
C41 C45 C46 C47 178.54(12)
C45 C46 C47 C48 134.77(14)
C50 C46 C47 C48 -47.47(18)
C45 C46 C47 C49 -101.36(14)
C50 C46 C47 C49 76.41(16)
C45 C46 C50 C51 -2.31(19)
C47 C46 C50 C51 179.87(12)
C46 C50 C51 C40 1.77(19)
C46 C50 C51 C52 -174.64(12)
C41 C40 C51 C50 0.42(18)
C20 C40 C51 C50 -172.35(11)
C41 C40 C51 C52 176.77(11)
C20 C40 C51 C52 4.00(18)
C50 C51 C52 C53 -31.26(18)
C40 C51 C52 C53 152.42(13)
C50 C51 C52 C54 91.85(15)
C40 C51 C52 C54 -84.47(16)
C27 C28 C34 C36 54.8(10)
C29 C28 C34 C36 -122.6(9)
C340 C28 C34 C36 68.2(12)
C27 C28 C34 C35 -60.5(6)
C29 C28 C34 C35 122.2(5)
C340 C28 C34 C35 -47.0(7)
C27 C28 C340 C350 -129.0(6)
C29 C28 C340 C350 47.5(9)
C34 C28 C340 C350 61.5(8)
C27 C28 C340 C360 107.8(9)
C29 C28 C340 C360 -75.7(9)
C34 C28 C340 C360 -61.7(12)
C12 C7 P1 C13 56.91(14)
C8 C7 P1 C13 -127.28(10)
C12 C7 P1 C1 -55.81(14)
C8 C7 P1 C1 120.00(10)
C12 C7 P1 Sn1 173.68(13)
C8 C7 P1 Sn1 -10.51(8)
C14 C13 P1 C7 3.75(15)
C18 C13 P1 C7 178.47(14)
C14 C13 P1 C1 116.25(13)
C18 C13 P1 C1 -69.03(15)
C14 C13 P1 Sn1 -84.44(13)
C18 C13 P1 Sn1 90.28(15)
C6 C1 P1 C7 94.48(15)
C2 C1 P1 C7 -82.77(13)
C6 C1 P1 C13 -21.80(16)
C2 C1 P1 C13 160.95(12)
C6 C1 P1 Sn1 -177.29(11)
C2 C1 P1 Sn1 5.46(15)
C20 C19 Sn1 C8 -43.45(11)
C24 C19 Sn1 C8 147.30(10)
C20 C19 Sn1 P1 -107.53(10)
C24 C19 Sn1 P1 83.21(10)
C9 C8 Sn1 C19 90.88(13)
C7 C8 Sn1 C19 -102.65(9)
C9 C8 Sn1 P1 -175.82(14)
C7 C8 Sn1 P1 -9.36(7)
C7 P1 Sn1 C19 109.71(5)
C13 P1 Sn1 C19 -143.15(6)
C1 P1 Sn1 C19 9.67(7)
C7 P1 Sn1 C8 7.02(5)
C13 P1 Sn1 C8 114.16(6)
C1 P1 Sn1 C8 -93.02(7)
